data_7010455
loop_
_publ_author_name
'Vyacheslav V. Izmer'
'Anton Y. Agarkov'
'Valentina M. Nosova'
'Lyudmila G. Kuz'mina'
'Judith A. K. Howard'
'Irina P. Beletskaya'
'Alexander Z. Voskoboynikov'

_publ_contact_author
; Dr Alexander Z. Voskoboynikov
Department of Chemistry, Moscow State University
Leninskie Gory, Moscow 119899, Russia
;
_publ_section_title
;
 ansa-Metallocenes with a Ph2Si bridge: molecular structures of
 HfCl2[Ph2Si(\h5-C13H8)(\h5-C5H4)] and HfCl2[Ph2Si(C13H9)(\h5-C5H4)]2
;
_journal_issue 7
_journal_name_full 'J. Chem. Soc., Dalton Trans.'
_journal_page_first 1131
_journal_page_last 1136
_journal_paper_doi 10.1039/b009280k
_journal_year 2001
_chemical_formula_sum 'C31 H24 Cl4 Hf Si'
_chemical_formula_weight 744.88
_chemical_name_systematic
; 
[h^5^-1-(diphenyl(h^5^-flyoren-9-yl)silyl)-cyclopentadienyl]-
dichloro-hafnium dichlormethane solvate 
;
_space_group_IT_number 14
_symmetry_cell_setting monoclinic
_symmetry_space_group_name_Hall '-P 2ybc'
_symmetry_space_group_name_H-M 'P 1 21/c 1'
_atom_sites_solution_hydrogens geom
_atom_sites_solution_primary direct
_atom_sites_solution_secondary difmap
_audit_creation_method SHELXL
_cell_angle_alpha 90.00
_cell_angle_beta 101.096(1)
_cell_angle_gamma 90.00
_cell_formula_units_Z 4
_cell_length_a 11.0830(2)
_cell_length_b 8.9801(2)
_cell_length_c 28.7654(6)
_cell_measurement_temperature 150(2)
_cell_volume 2809.40(10)
_computing_structure_refinement 'SHELXL-93 (Sheldrick, 1993)'
_computing_structure_solution 'SHELXS-86 (Sheldrick, 1990)'
_diffrn_ambient_temperature 150(2)
_diffrn_measurement_device 'Siemens SMART CCD'
_diffrn_measurement_method \w
_diffrn_radiation_monochromator graphite
_diffrn_radiation_source 'fine-focus sealed tube'
_diffrn_radiation_type MoK\a
_diffrn_radiation_wavelength 0.71073
_diffrn_reflns_av_R_equivalents 0.1223
_diffrn_reflns_av_sigmaI/netI 0.0866
_diffrn_reflns_limit_h_max 14
_diffrn_reflns_limit_h_min -14
_diffrn_reflns_limit_k_max 5
_diffrn_reflns_limit_k_min -5
_diffrn_reflns_limit_l_max 36
_diffrn_reflns_limit_l_min -37
_diffrn_reflns_number 11778
_diffrn_reflns_theta_max 25.00
_diffrn_reflns_theta_min 1.44
_exptl_absorpt_coefficient_mu 4.157
_exptl_absorpt_correction_T_max 0.8582
_exptl_absorpt_correction_T_min 0.4659
_exptl_absorpt_correction_type multi-scan
_exptl_crystal_colour colorless
_exptl_crystal_density_diffrn 1.761
_exptl_crystal_density_meas ?
_exptl_crystal_description block
_exptl_crystal_F_000 1456
_exptl_crystal_size_max 0.05
_exptl_crystal_size_mid 0.04
_exptl_crystal_size_min 0.03
_refine_diff_density_max 0.925
_refine_diff_density_min -2.382
_refine_diff_density_rms 0.219
_refine_ls_extinction_coef 0.0012(2)
_refine_ls_extinction_expression Fc^*^=kFc[1+0.001xFc^2^\l^3^/sin(2\q)]^-1/4^
_refine_ls_extinction_method SHELXL
_refine_ls_goodness_of_fit_all 1.108
_refine_ls_goodness_of_fit_obs 1.136
_refine_ls_hydrogen_treatment constr
_refine_ls_matrix_type full
_refine_ls_number_parameters 185
_refine_ls_number_reflns 3158
_refine_ls_number_restraints 0
_refine_ls_restrained_S_all 1.228
_refine_ls_restrained_S_obs 1.136
_refine_ls_R_factor_all 0.0957
_refine_ls_R_factor_obs 0.0620
_refine_ls_shift/esd_max -0.001
_refine_ls_shift/esd_mean 0.000
_refine_ls_structure_factor_coef Fsqd
_refine_ls_weighting_details 'w=1/[\s^2^(Fo^2^)+(0.0444P)^2^+56.6996P] where P=(Fo^2^+2Fc^2^)/3'
_refine_ls_weighting_scheme calc
_refine_ls_wR_factor_all 0.1679
_refine_ls_wR_factor_obs 0.1348
_reflns_number_observed 2652
_reflns_number_total 3487
_reflns_observed_criterion I>2\s(I)
_cod_data_source_file b009280k.txt
_cod_data_source_block va
_cod_depositor_comments
;
The following automatic conversions were performed:

'_refine_ls_weighting_scheme' value 'calc
w=1/[\s^2^(Fo^2^)+(0.0444P)^2^+56.6996P] where P=(Fo^2^+2Fc^2^)/3'
was changed to 'calc'. New tag '_refine_ls_weighting_details' was
created. The value of the new tag was set to
'w=1/[\s^2^(Fo^2^)+(0.0444P)^2^+56.6996P] where P=(Fo^2^+2Fc^2^)/3'.

Automatic conversion script
Id: cif_fix_values 3143 2015-03-26 13:38:13Z robertas 
;
_cod_original_cell_volume 2809.4(1)
_cod_database_code 7010455

loop_
_symmetry_equiv_pos_as_xyz
'x, y, z'
'-x, y+1/2, -z+1/2'
'-x, -y, -z'
'x, -y-1/2, z-1/2'

loop_
_atom_site_aniso_label
_atom_site_aniso_U_11
_atom_site_aniso_U_22
_atom_site_aniso_U_33
_atom_site_aniso_U_23
_atom_site_aniso_U_13
_atom_site_aniso_U_12
Hf1 0.0208(3) 0.0274(8) 0.0152(3) -0.0004(3) 0.0065(2) -0.0003(3)
Cl1 0.025(2) 0.036(4) 0.019(2) 0.000(2) 0.0031(12) 0.000(2)
Cl2 0.023(2) 0.040(4) 0.019(2) -0.001(2) 0.0119(13) -0.002(2)
Si1 0.023(2) 0.022(5) 0.016(2) 0.004(2) 0.0076(15) 0.002(2)
C31 0.036(9) 0.046(18) 0.029(8) -0.006(8) 0.005(7) -0.003(9)
Cl4 0.036(2) 0.040(5) 0.084(3) -0.007(3) 0.020(2) -0.003(2)
Cl3 0.079(4) 0.070(6) 0.056(3) 0.020(3) 0.020(3) 0.011(3)

loop_
_atom_site_label
_atom_site_type_symbol
_atom_site_fract_x
_atom_site_fract_y
_atom_site_fract_z
_atom_site_U_iso_or_equiv
_atom_site_thermal_displace_type
_atom_site_occupancy
_atom_site_calc_flag
_atom_site_refinement_flags
_atom_site_disorder_group
Hf1 Hf 0.28985(5) 0.45498(9) 0.81172(2) 0.0207(3) Uani 1 d . .
Cl1 Cl 0.1173(3) 0.5626(5) 0.75941(11) 0.0269(12) Uani 1 d . .
Cl2 Cl 0.4386(3) 0.5044(5) 0.76257(11) 0.0263(13) Uani 1 d . .
Si1 Si 0.3192(3) 0.2975(6) 0.91580(13) 0.0201(13) Uani 1 d . .
C1 C 0.2781(11) 0.2193(18) 0.8554(4) 0.017(3) Uiso 1 d . .
C2 C 0.1628(12) 0.2383(19) 0.8230(5) 0.024(3) Uiso 1 d . .
H2A H 0.0807(12) 0.2440(19) 0.8325(5) 0.029 Uiso 1 calc R .
C3 C 0.1806(12) 0.2263(19) 0.7756(5) 0.025(3) Uiso 1 d . .
H3A H 0.1140(12) 0.2240(19) 0.7467(5) 0.030 Uiso 1 calc R .
C4 C 0.3064(13) 0.2000(19) 0.7766(5) 0.025(3) Uiso 1 d . .
H4A H 0.3444(13) 0.1766(19) 0.7486(5) 0.030 Uiso 1 calc R .
C5 C 0.3690(13) 0.2013(19) 0.8254(5) 0.026(4) Uiso 1 d . .
H5A H 0.4573(13) 0.1744(19) 0.8368(5) 0.032 Uiso 1 calc R .
C6 C 0.3341(11) 0.4939(18) 0.8972(4) 0.016(3) Uiso 1 d . .
C7 C 0.2323(11) 0.5999(17) 0.8806(4) 0.014(3) Uiso 1 d . .
C8 C 0.1034(11) 0.5902(19) 0.8836(4) 0.021(3) Uiso 1 d . .
H8A H 0.0712(11) 0.5058(19) 0.8969(4) 0.025 Uiso 1 calc R .
C9 C 0.0308(13) 0.7072(19) 0.8664(5) 0.025(4) Uiso 1 d . .
H9A H -0.0522(13) 0.7066(19) 0.8705(5) 0.030 Uiso 1 calc R .
C10 C 0.0715(13) 0.8303(21) 0.8426(5) 0.032(4) Uiso 1 d . .
H10A H 0.0159(13) 0.9076(21) 0.8304(5) 0.039 Uiso 1 calc R .
C11 C 0.1911(12) 0.8366(21) 0.8376(5) 0.027(3) Uiso 1 d . .
H11A H 0.2188(12) 0.9178(21) 0.8213(5) 0.033 Uiso 1 calc R .
C12 C 0.2739(12) 0.7232(19) 0.8565(5) 0.022(3) Uiso 1 d . .
C13 C 0.4021(12) 0.6994(19) 0.8571(5) 0.022(3) Uiso 1 d . .
C14 C 0.4895(12) 0.7865(20) 0.8400(5) 0.027(4) Uiso 1 d . .
H14A H 0.4641(12) 0.8747(20) 0.8226(5) 0.033 Uiso 1 calc R .
C15 C 0.6100(12) 0.7462(20) 0.8480(5) 0.027(4) Uiso 1 d . .
H15A H 0.6692(12) 0.8083(20) 0.8378(5) 0.032 Uiso 1 calc R .
C16 C 0.6459(13) 0.6117(20) 0.8715(5) 0.029(4) Uiso 1 d . .
H16A H 0.7298(13) 0.5830(20) 0.8759(5) 0.035 Uiso 1 calc R .
C17 C 0.5651(11) 0.5192(19) 0.8886(4) 0.021(3) Uiso 1 d . .
H17A H 0.5913(11) 0.4278(19) 0.9039(4) 0.025 Uiso 1 calc R .
C18 C 0.4398(11) 0.5678(19) 0.8820(4) 0.017(3) Uiso 1 d . .
C19 C 0.4673(12) 0.2126(19) 0.9469(5) 0.020(3) Uiso 1 d . .
C20 C 0.5457(13) 0.2823(21) 0.9848(5) 0.029(4) Uiso 1 d . .
H20A H 0.5233(13) 0.3768(21) 0.9954(5) 0.034 Uiso 1 calc R .
C21 C 0.6550(13) 0.2172(21) 1.0074(5) 0.031(4) Uiso 1 d . .
H21A H 0.7081(13) 0.2681(21) 1.0322(5) 0.038 Uiso 1 calc R .
C22 C 0.6854(14) 0.0782(21) 0.9933(5) 0.033(4) Uiso 1 d . .
H22A H 0.7589(14) 0.0320(21) 1.0092(5) 0.040 Uiso 1 calc R .
C23 C 0.6117(13) 0.0051(21) 0.9568(5) 0.029(4) Uiso 1 d . .
H23A H 0.6354(13) -0.0894(21) 0.9467(5) 0.035 Uiso 1 calc R .
C24 C 0.5026(12) 0.0698(20) 0.9347(5) 0.023(3) Uiso 1 d . .
H24A H 0.4497(12) 0.0161(20) 0.9105(5) 0.028 Uiso 1 calc R .
C25 C 0.1923(12) 0.2772(19) 0.9497(5) 0.020(3) Uiso 1 d . .
C26 C 0.0948(11) 0.1805(18) 0.9357(5) 0.020(3) Uiso 1 d . .
H26A H 0.0903(11) 0.1230(18) 0.9077(5) 0.023 Uiso 1 calc R .
C27 C 0.0015(13) 0.1671(21) 0.9630(5) 0.033(4) Uiso 1 d . .
H27A H -0.0655(13) 0.1008(21) 0.9533(5) 0.040 Uiso 1 calc R .
C28 C 0.0088(14) 0.2507(20) 1.0034(5) 0.032(4) Uiso 1 d . .
H28A H -0.0536(14) 0.2409(20) 1.0217(5) 0.039 Uiso 1 calc R .
C29 C 0.1034(13) 0.3471(22) 1.0180(5) 0.033(4) Uiso 1 d . .
H29A H 0.1065(13) 0.4045(22) 1.0459(5) 0.039 Uiso 1 calc R .
C30 C 0.1966(13) 0.3610(21) 0.9912(5) 0.031(4) Uiso 1 d . .
H30A H 0.2629(13) 0.4278(21) 1.0013(5) 0.037 Uiso 1 calc R .
C31 C 0.7257(14) 0.2942(21) 0.8081(5) 0.037(5) Uani 1 d . .
H31A H 0.6508(14) 0.3564(21) 0.8049(5) 0.045 Uiso 1 calc R .
H31B H 0.7159(14) 0.2279(21) 0.7802(5) 0.045 Uiso 1 calc R .
Cl4 Cl 0.8532(4) 0.4108(6) 0.8084(2) 0.052(2) Uani 1 d . .
Cl3 Cl 0.7381(5) 0.1849(7) 0.8592(2) 0.067(2) Uani 1 d . .

loop_
_atom_type_symbol
_atom_type_description
_atom_type_scat_dispersion_real
_atom_type_scat_dispersion_imag
_atom_type_scat_source
C C 0.0033 0.0016 'International Tables Vol C Tables 4.2.6.8 and 6.1.1.4'
H H 0.0000 0.0000 'International Tables Vol C Tables 4.2.6.8 and 6.1.1.4'
Si Si 0.0817 0.0704 'International Tables Vol C Tables 4.2.6.8 and 6.1.1.4'
Cl Cl 0.1484 0.1585 'International Tables Vol C Tables 4.2.6.8 and 6.1.1.4'
Hf Hf -0.5830 6.1852 'International Tables Vol C Tables 4.2.6.8 and 6.1.1.4'

loop_
_geom_angle_atom_site_label_1
_geom_angle_atom_site_label_2
_geom_angle_atom_site_label_3
_geom_angle
_geom_angle_site_symmetry_1
_geom_angle_site_symmetry_3
_geom_angle_publ_flag
Cl1 Hf1 Cl2 96.37(12) . . ?
Cl1 Hf1 C5 134.0(4) . . ?
Cl2 Hf1 C5 90.0(3) . . ?
Cl1 Hf1 C6 123.8(3) . . ?
Cl2 Hf1 C6 122.5(3) . . ?
C5 Hf1 C6 88.6(5) . . ?
Cl1 Hf1 C2 89.6(3) . . ?
Cl2 Hf1 C2 134.1(4) . . ?
C5 Hf1 C2 55.9(5) . . ?
C6 Hf1 C2 89.4(5) . . ?
Cl1 Hf1 C1 123.3(3) . . ?
Cl2 Hf1 C1 124.3(3) . . ?
C5 Hf1 C1 34.4(4) . . ?
C6 Hf1 C1 68.4(5) . . ?
C2 Hf1 C1 33.9(4) . . ?
Cl1 Hf1 C3 78.9(4) . . ?
Cl2 Hf1 C3 103.8(3) . . ?
C5 Hf1 C3 55.5(5) . . ?
C6 Hf1 C3 121.5(5) . . ?
C2 Hf1 C3 33.2(4) . . ?
C1 Hf1 C3 56.1(4) . . ?
Cl1 Hf1 C4 103.0(3) . . ?
Cl2 Hf1 C4 79.7(3) . . ?
C5 Hf1 C4 33.7(4) . . ?
C6 Hf1 C4 121.2(5) . . ?
C2 Hf1 C4 54.8(5) . . ?
C1 Hf1 C4 56.2(5) . . ?
C3 Hf1 C4 32.5(4) . . ?
Cl1 Hf1 C7 89.6(3) . . ?
Cl2 Hf1 C7 131.5(3) . . ?
C5 Hf1 C7 119.1(4) . . ?
C6 Hf1 C7 34.5(4) . . ?
C2 Hf1 C7 93.8(5) . . ?
C1 Hf1 C7 89.8(4) . . ?
C3 Hf1 C7 124.5(4) . . ?
C4 Hf1 C7 145.3(5) . . ?
Cl1 Hf1 C18 130.7(4) . . ?
Cl2 Hf1 C18 88.7(3) . . ?
C5 Hf1 C18 94.8(5) . . ?
C6 Hf1 C18 34.4(4) . . ?
C2 Hf1 C18 120.6(4) . . ?
C1 Hf1 C18 91.5(5) . . ?
C3 Hf1 C18 147.0(5) . . ?
C4 Hf1 C18 126.0(5) . . ?
C7 Hf1 C18 53.7(4) . . ?
Cl1 Hf1 C13 102.2(3) . . ?
Cl2 Hf1 C13 80.3(3) . . ?
C5 Hf1 C13 123.8(5) . . ?
C6 Hf1 C13 54.4(5) . . ?
C2 Hf1 C13 142.5(4) . . ?
C1 Hf1 C13 120.5(4) . . ?
C3 Hf1 C13 175.7(4) . . ?
C4 Hf1 C13 149.3(4) . . ?
C7 Hf1 C13 51.5(4) . . ?
C18 Hf1 C13 30.5(4) . . ?
Cl1 Hf1 C12 80.0(3) . . ?
Cl2 Hf1 C12 103.1(3) . . ?
C5 Hf1 C12 142.5(4) . . ?
C6 Hf1 C12 54.6(5) . . ?
C2 Hf1 C12 122.7(4) . . ?
C1 Hf1 C12 119.7(4) . . ?
C3 Hf1 C12 147.3(4) . . ?
C4 Hf1 C12 175.8(4) . . ?
C7 Hf1 C12 30.9(4) . . ?
C18 Hf1 C12 51.4(4) . . ?
C13 Hf1 C12 30.3(4) . . ?
C1 Si1 C19 109.2(6) . . ?
C1 Si1 C25 112.3(6) . . ?
C19 Si1 C25 112.9(6) . . ?
C1 Si1 C6 96.3(6) . . ?
C19 Si1 C6 113.9(7) . . ?
C25 Si1 C6 111.1(7) . . ?
C2 C1 C5 105.0(11) . . ?
C2 C1 Si1 126.2(11) . . ?
C5 C1 Si1 121.8(10) . . ?
C2 C1 Hf1 72.4(9) . . ?
C5 C1 Hf1 71.6(9) . . ?
Si1 C1 Hf1 97.1(7) . . ?
C3 C2 C1 110.0(12) . . ?
C3 C2 Hf1 75.2(9) . . ?
C1 C2 Hf1 73.7(9) . . ?
C4 C3 C2 108.3(12) . . ?
C4 C3 Hf1 74.5(9) . . ?
C2 C3 Hf1 71.6(9) . . ?
C3 C4 C5 107.9(12) . . ?
C3 C4 Hf1 73.0(10) . . ?
C5 C4 Hf1 70.2(9) . . ?
C4 C5 C1 108.7(12) . . ?
C4 C5 Hf1 76.1(10) . . ?
C1 C5 Hf1 74.0(9) . . ?
C18 C6 C7 102.3(12) . . ?
C18 C6 Si1 128.9(11) . . ?
C7 C6 Si1 126.7(10) . . ?
C18 C6 Hf1 77.6(7) . . ?
C7 C6 Hf1 77.0(7) . . ?
Si1 C6 Hf1 98.2(6) . . ?
C12 C7 C8 119.2(13) . . ?
C12 C7 C6 110.9(11) . . ?
C8 C7 C6 129.8(13) . . ?
C12 C7 Hf1 82.3(8) . . ?
C8 C7 Hf1 114.3(9) . . ?
C6 C7 Hf1 68.5(7) . . ?
C9 C8 C7 117.0(14) . . ?
C8 C9 C10 123.9(13) . . ?
C11 C10 C9 119.3(16) . . ?
C10 C11 C12 120.3(16) . . ?
C11 C12 C13 133.1(15) . . ?
C11 C12 C7 120.0(12) . . ?
C13 C12 C7 106.9(13) . . ?
C11 C12 Hf1 123.2(10) . . ?
C13 C12 Hf1 73.9(9) . . ?
C7 C12 Hf1 66.7(8) . . ?
C14 C13 C18 119.4(13) . . ?
C14 C13 C12 131.4(16) . . ?
C18 C13 C12 109.2(13) . . ?
C14 C13 Hf1 124.1(10) . . ?
C18 C13 Hf1 68.3(8) . . ?
C12 C13 Hf1 75.8(9) . . ?
C15 C14 C13 120.9(16) . . ?
C14 C15 C16 119.2(15) . . ?
C17 C16 C15 123.1(14) . . ?
C16 C17 C18 116.7(15) . . ?
C13 C18 C17 120.6(13) . . ?
C13 C18 C6 110.7(11) . . ?
C17 C18 C6 128.7(14) . . ?
C13 C18 Hf1 81.2(8) . . ?
C17 C18 Hf1 116.6(10) . . ?
C6 C18 Hf1 68.1(7) . . ?
C20 C19 C24 116.1(13) . . ?
C20 C19 Si1 122.9(13) . . ?
C24 C19 Si1 120.9(10) . . ?
C21 C20 C19 121.9(16) . . ?
C22 C21 C20 119.1(15) . . ?
C23 C22 C21 121.2(15) . . ?
C22 C23 C24 119.5(17) . . ?
C23 C24 C19 122.0(14) . . ?
C26 C25 C30 118.7(12) . . ?
C26 C25 Si1 122.2(10) . . ?
C30 C25 Si1 119.1(11) . . ?
C25 C26 C27 120.2(14) . . ?
C28 C27 C26 119.4(15) . . ?
C29 C28 C27 121.6(15) . . ?
C28 C29 C30 119.4(16) . . ?
C29 C30 C25 120.6(15) . . ?
Cl3 C31 Cl4 113.4(9) . . ?

loop_
_geom_bond_atom_site_label_1
_geom_bond_atom_site_label_2
_geom_bond_distance
_geom_bond_site_symmetry_2
_geom_bond_publ_flag
Hf1 Cl1 2.398(3) . ?
Hf1 Cl2 2.411(3) . ?
Hf1 C5 2.45(2) . ?
Hf1 C6 2.437(12) . ?
Hf1 C2 2.46(2) . ?
Hf1 C1 2.48(2) . ?
Hf1 C3 2.51(2) . ?
Hf1 C4 2.52(2) . ?
Hf1 C7 2.552(13) . ?
Hf1 C18 2.566(13) . ?
Hf1 C13 2.73(2) . ?
Hf1 C12 2.75(2) . ?
Si1 C1 1.848(13) . ?
Si1 C19 1.874(14) . ?
Si1 C25 1.868(13) . ?
Si1 C6 1.86(2) . ?
C1 C2 1.44(2) . ?
C1 C5 1.46(2) . ?
C2 C3 1.42(2) . ?
C3 C4 1.41(2) . ?
C4 C5 1.44(2) . ?
C6 C18 1.48(2) . ?
C6 C7 1.48(2) . ?
C7 C12 1.43(2) . ?
C7 C8 1.45(2) . ?
C8 C9 1.36(2) . ?
C9 C10 1.42(2) . ?
C10 C11 1.36(2) . ?
C11 C12 1.41(2) . ?
C12 C13 1.43(2) . ?
C13 C14 1.41(2) . ?
C13 C18 1.40(2) . ?
C14 C15 1.36(2) . ?
C15 C16 1.40(2) . ?
C16 C17 1.38(2) . ?
C17 C18 1.43(2) . ?
C19 C20 1.41(2) . ?
C19 C24 1.40(2) . ?
C20 C21 1.39(2) . ?
C21 C22 1.37(2) . ?
C22 C23 1.37(2) . ?
C23 C24 1.38(2) . ?
C25 C26 1.38(2) . ?
C25 C30 1.40(2) . ?
C26 C27 1.42(2) . ?
C27 C28 1.37(2) . ?
C28 C29 1.36(2) . ?
C29 C30 1.41(2) . ?
C31 Cl3 1.75(2) . ?
C31 Cl4 1.76(2) . ?
